data_2230509
loop_
_publ_author_name
'Jing, Yi'
'Yu, Luo-Ting'

_publ_section_title
;
 2-[4-(Diethylamino)benzylidene]malononitrile
;
_journal_coeditor_code VM2094
_journal_issue 6
_journal_name_full 'Acta Crystallographica Section E'
_journal_page_first o1556
_journal_paper_doi 10.1107/S1600536811019295
_journal_volume 67
_journal_year 2011
_chemical_formula_iupac 'C14 H15 N3'
_chemical_formula_moiety 'C14 H15 N3'
_chemical_formula_sum 'C14 H15 N3'
_chemical_formula_weight 225.29
_chemical_name_common
;
2-[4-(Diethylamino)benzylidene]malononitrile
;
_chemical_name_systematic
;
2-{[4-(diethylamino)phenyl]methylidene}propanedinitrile
;
_space_group_crystal_system monoclinic
_space_group_IT_number 14
_space_group_name_Hall '-P 2yn'
_space_group_name_H-M_alt 'P 1 21/n 1'
_symmetry_space_group_name_Hall '-P 2yn'
_symmetry_space_group_name_H-M 'P 1 21/n 1'
_atom_sites_solution_hydrogens geom
_atom_sites_solution_primary direct
_atom_sites_solution_secondary difmap
_audit_creation_method
;
  Olex2 1.1
  (compiled 2011.02.15 svn.r1672, GUI svn.r3494)
;
_cell_angle_alpha 90.00
_cell_angle_beta 97.846(2)
_cell_angle_gamma 90.00
_cell_formula_units_Z 4
_cell_length_a 9.2187(2)
_cell_length_b 9.4914(2)
_cell_length_c 14.5384(4)
_cell_measurement_reflns_used 4336
_cell_measurement_temperature 150.0
_cell_measurement_theta_max 29.1855
_cell_measurement_theta_min 3.0892
_cell_volume 1260.18(5)
_computing_cell_refinement
;
CrysAlis PRO (Oxford Diffraction, 2006)
;
_computing_data_collection
;
CrysAlis PRO (Oxford Diffraction, 2006)
;
_computing_data_reduction
;
CrysAlis PRO (Oxford Diffraction, 2006)
;
_computing_molecular_graphics
;
OLEX2 (Dolomanov <i>et al.</i>, 2009) and Mercury (Macrae <i>et al.</i>,
2006)
;
_computing_publication_material
;
OLEX2 (Dolomanov <i>et al.</i>, 2009)
;
_computing_structure_refinement 'SHELXL97 (Sheldrick, 2008)'
_computing_structure_solution 'SHELXS97 (Sheldrick, 2008)'
_diffrn_ambient_temperature 150.0
_diffrn_detector_area_resol_mean 16.0874
_diffrn_measured_fraction_theta_full 0.998
_diffrn_measured_fraction_theta_max 0.998
_diffrn_measurement_device_type 'Oxford Diffraction Xcalibur Eos'
_diffrn_measurement_method '\w scans'
_diffrn_radiation_monochromator graphite
_diffrn_radiation_type 'Mo K\a'
_diffrn_radiation_wavelength 0.7107
_diffrn_reflns_av_R_equivalents 0.0224
_diffrn_reflns_limit_h_max 11
_diffrn_reflns_limit_h_min -11
_diffrn_reflns_limit_k_max 11
_diffrn_reflns_limit_k_min -11
_diffrn_reflns_limit_l_max 18
_diffrn_reflns_limit_l_min -15
_diffrn_reflns_number 10075
_diffrn_reflns_theta_full 26.37
_diffrn_reflns_theta_max 26.37
_diffrn_reflns_theta_min 3.10
_exptl_absorpt_coefficient_mu 0.073
_exptl_absorpt_correction_T_max 1.00000
_exptl_absorpt_correction_T_min 0.99658
_exptl_absorpt_correction_type multi-scan
_exptl_absorpt_process_details
;
(CrysAlis PRO; Oxford Diffraction, 2006)
;
_exptl_crystal_colour red
_exptl_crystal_density_diffrn 1.187
_exptl_crystal_density_method 'not measured'
_exptl_crystal_description block
_exptl_crystal_F_000 480
_exptl_crystal_size_max 0.30
_exptl_crystal_size_mid 0.25
_exptl_crystal_size_min 0.20
_refine_diff_density_max 0.179
_refine_diff_density_min -0.178
_refine_ls_extinction_method none
_refine_ls_goodness_of_fit_ref 1.034
_refine_ls_hydrogen_treatment constr
_refine_ls_matrix_type full
_refine_ls_number_parameters 156
_refine_ls_number_reflns 2577
_refine_ls_number_restraints 0
_refine_ls_restrained_S_all 1.034
_refine_ls_R_factor_all 0.0472
_refine_ls_R_factor_gt 0.0378
_refine_ls_shift/su_max 0.000
_refine_ls_shift/su_mean 0.000
_refine_ls_structure_factor_coef Fsqd
_refine_ls_weighting_details 'calc w=1/[\s^2^(Fo^2^)+(0.0409P)^2^+0.2819P] where P=(Fo^2^+2Fc^2^)/3'
_refine_ls_weighting_scheme calc
_refine_ls_wR_factor_gt 0.0884
_refine_ls_wR_factor_ref 0.0946
_reflns_number_gt 2151
_reflns_number_total 2577
_reflns_threshold_expression I>2sigma(I)
_cod_data_source_file vm2094.cif
_cod_data_source_block I
_cod_original_cell_volume 1260.17(6)
_cod_database_code 2230509
_cod_database_fobs_code 2230509

loop_
_space_group_symop_id
_space_group_symop_operation_xyz
1 'x, y, z'
2 '-x+1/2, y+1/2, -z+1/2'
3 '-x, -y, -z'
4 'x-1/2, -y-1/2, z-1/2'

loop_
_atom_site_type_symbol
_atom_site_label
_atom_site_fract_x
_atom_site_fract_y
_atom_site_fract_z
_atom_site_U_iso_or_equiv
_atom_site_adp_type
_atom_site_calc_flag
_atom_site_refinement_flags
_atom_site_occupancy
_atom_site_symmetry_multiplicity
_atom_site_disorder_assembly
_atom_site_disorder_group
N N1 0.56613(12) 0.33522(13) -0.14324(8) 0.0415(3) Uani d . 1 1 . .
N N6 0.83063(12) -0.04260(12) -0.12289(8) 0.0361(3) Uani d . 1 1 . .
N N13 0.92323(11) 0.75238(10) 0.22772(7) 0.0252(2) Uani d . 1 1 . .
C C2 0.66785(13) 0.27997(13) -0.10553(8) 0.0270(3) Uani d . 1 1 . .
C C3 0.79456(12) 0.20766(12) -0.06038(8) 0.0235(3) Uani d . 1 1 . .
C C4 0.81521(13) 0.06912(13) -0.09534(8) 0.0265(3) Uani d . 1 1 . .
C C5 0.89198(12) 0.25873(12) 0.01132(8) 0.0230(3) Uani d . 1 1 . .
H H5 0.9718 0.1975 0.0308 0.028 Uiso calc R 1 1 . .
C C7 0.89497(12) 0.38735(12) 0.06192(8) 0.0214(3) Uani d . 1 1 . .
C C8 0.78864(12) 0.49489(12) 0.04813(8) 0.0224(3) Uani d . 1 1 . .
H H8 0.7087 0.4849 -0.0001 0.027 Uiso calc R 1 1 . .
C C9 1.01290(12) 0.40925(13) 0.13344(8) 0.0243(3) Uani d . 1 1 . .
H H9 1.0866 0.3390 0.1445 0.029 Uiso calc R 1 1 . .
C C10 0.79762(12) 0.61324(12) 0.10229(8) 0.0228(3) Uani d . 1 1 . .
H H10 0.7229 0.6825 0.0916 0.027 Uiso calc R 1 1 . .
C C11 1.02484(12) 0.52810(12) 0.18741(8) 0.0242(3) Uani d . 1 1 . .
H H11 1.1067 0.5391 0.2341 0.029 Uiso calc R 1 1 . .
C C12 0.91658(12) 0.63493(12) 0.17440(8) 0.0213(3) Uani d . 1 1 . .
C C14 0.79952(13) 0.85020(13) 0.22449(8) 0.0289(3) Uani d . 1 1 . .
H H14A 0.7991 0.8920 0.2868 0.035 Uiso calc R 1 1 . .
H H14B 0.7071 0.7969 0.2088 0.035 Uiso calc R 1 1 . .
C C15 1.05037(13) 0.78608(14) 0.29599(8) 0.0297(3) Uani d . 1 1 . .
H H15A 1.0639 0.8896 0.2984 0.036 Uiso calc R 1 1 . .
H H15B 1.1390 0.7440 0.2756 0.036 Uiso calc R 1 1 . .
C C16 0.80443(16) 0.96798(14) 0.15436(10) 0.0398(3) Uani d . 1 1 . .
H H16A 0.8031 0.9276 0.0922 0.060 Uiso calc R 1 1 . .
H H16B 0.8942 1.0230 0.1705 0.060 Uiso calc R 1 1 . .
H H16C 0.7191 1.0294 0.1551 0.060 Uiso calc R 1 1 . .
C C17 1.03529(16) 0.73264(17) 0.39255(9) 0.0412(4) Uani d . 1 1 . .
H H17A 1.0252 0.6298 0.3911 0.062 Uiso calc R 1 1 . .
H H17B 0.9484 0.7748 0.4135 0.062 Uiso calc R 1 1 . .
H H17C 1.1225 0.7588 0.4354 0.062 Uiso calc R 1 1 . .

loop_
_atom_site_aniso_label
_atom_site_aniso_U_11
_atom_site_aniso_U_22
_atom_site_aniso_U_33
_atom_site_aniso_U_12
_atom_site_aniso_U_13
_atom_site_aniso_U_23
N1 0.0354(6) 0.0428(7) 0.0425(7) 0.0053(6) -0.0081(5) -0.0064(6)
N6 0.0351(6) 0.0291(6) 0.0418(7) 0.0014(5) -0.0031(5) -0.0078(5)
N13 0.0280(5) 0.0248(5) 0.0219(5) 0.0033(4) 0.0001(4) -0.0032(4)
C2 0.0278(6) 0.0263(6) 0.0262(7) -0.0020(5) 0.0011(5) -0.0047(5)
C3 0.0252(6) 0.0226(6) 0.0226(6) -0.0006(5) 0.0034(5) -0.0002(5)
C4 0.0244(6) 0.0276(7) 0.0263(6) -0.0016(5) -0.0012(5) -0.0006(5)
C5 0.0229(6) 0.0214(6) 0.0246(6) 0.0016(5) 0.0030(4) 0.0032(5)
C7 0.0226(6) 0.0220(6) 0.0198(6) -0.0008(5) 0.0033(4) 0.0014(4)
C8 0.0227(5) 0.0245(6) 0.0192(6) -0.0001(5) -0.0002(4) 0.0017(5)
C9 0.0232(6) 0.0235(6) 0.0256(6) 0.0041(5) 0.0016(5) 0.0024(5)
C10 0.0235(6) 0.0229(6) 0.0216(6) 0.0050(5) 0.0014(4) 0.0025(5)
C11 0.0231(6) 0.0270(6) 0.0211(6) 0.0016(5) -0.0017(4) 0.0004(5)
C12 0.0256(6) 0.0216(6) 0.0172(6) -0.0004(5) 0.0045(4) 0.0016(4)
C14 0.0312(6) 0.0294(7) 0.0265(7) 0.0052(5) 0.0056(5) -0.0055(5)
C15 0.0307(6) 0.0275(7) 0.0295(7) -0.0017(5) -0.0008(5) -0.0071(5)
C16 0.0435(8) 0.0332(8) 0.0433(8) 0.0120(6) 0.0081(6) 0.0055(6)
C17 0.0428(8) 0.0538(9) 0.0246(7) 0.0058(7) -0.0034(6) -0.0062(6)

loop_
_atom_type_symbol
_atom_type_description
_atom_type_scat_dispersion_real
_atom_type_scat_dispersion_imag
_atom_type_scat_source
C C 0.0033 0.0016 'International Tables Vol C Tables 4.2.6.8 and 6.1.1.4'
H H 0.0000 0.0000 'International Tables Vol C Tables 4.2.6.8 and 6.1.1.4'
N N 0.0061 0.0033 'International Tables Vol C Tables 4.2.6.8 and 6.1.1.4'

loop_
_geom_angle_atom_site_label_1
_geom_angle_atom_site_label_2
_geom_angle_atom_site_label_3
_geom_angle_site_symmetry_1
_geom_angle_site_symmetry_3
_geom_angle
_geom_angle_publ_flag
C12 N13 C14 . . 121.91(10) ?
C12 N13 C15 . . 122.50(10) ?
C15 N13 C14 . . 115.50(9) ?
N1 C2 C3 . . 178.32(13) ?
C4 C3 C2 . . 114.61(10) ?
C5 C3 C2 . . 126.01(11) ?
C5 C3 C4 . . 119.37(10) ?
N6 C4 C3 . . 179.26(14) ?
C3 C5 H5 . . 114.3 ?
C3 C5 C7 . . 131.43(11) ?
C7 C5 H5 . . 114.3 ?
C8 C7 C5 . . 125.67(10) ?
C8 C7 C9 . . 116.62(10) ?
C9 C7 C5 . . 117.71(10) ?
C7 C8 H8 . . 119.1 ?
C10 C8 C7 . . 121.75(10) ?
C10 C8 H8 . . 119.1 ?
C7 C9 H9 . . 118.8 ?
C11 C9 C7 . . 122.42(11) ?
C11 C9 H9 . . 118.8 ?
C8 C10 H10 . . 119.3 ?
C8 C10 C12 . . 121.49(10) ?
C12 C10 H10 . . 119.3 ?
C9 C11 H11 . . 119.6 ?
C9 C11 C12 . . 120.84(10) ?
C12 C11 H11 . . 119.6 ?
N13 C12 C10 . . 120.68(10) ?
N13 C12 C11 . . 122.45(10) ?
C11 C12 C10 . . 116.87(10) ?
N13 C14 H14A . . 108.9 ?
N13 C14 H14B . . 108.9 ?
N13 C14 C16 . . 113.17(10) ?
H14A C14 H14B . . 107.8 ?
C16 C14 H14A . . 108.9 ?
C16 C14 H14B . . 108.9 ?
N13 C15 H15A . . 109.0 ?
N13 C15 H15B . . 109.0 ?
N13 C15 C17 . . 112.85(11) ?
H15A C15 H15B . . 107.8 ?
C17 C15 H15A . . 109.0 ?
C17 C15 H15B . . 109.0 ?
C14 C16 H16A . . 109.5 ?
C14 C16 H16B . . 109.5 ?
C14 C16 H16C . . 109.5 ?
H16A C16 H16B . . 109.5 ?
H16A C16 H16C . . 109.5 ?
H16B C16 H16C . . 109.5 ?
C15 C17 H17A . . 109.5 ?
C15 C17 H17B . . 109.5 ?
C15 C17 H17C . . 109.5 ?
H17A C17 H17B . . 109.5 ?
H17A C17 H17C . . 109.5 ?
H17B C17 H17C . . 109.5 ?

loop_
_geom_bond_atom_site_label_1
_geom_bond_atom_site_label_2
_geom_bond_site_symmetry_2
_geom_bond_distance
_geom_bond_publ_flag
N1 C2 . 1.1465(16) ?
N6 C4 . 1.1491(16) ?
N13 C12 . 1.3543(15) ?
N13 C14 . 1.4663(15) ?
N13 C15 . 1.4642(15) ?
C2 C3 . 1.4343(16) ?
C3 C4 . 1.4318(17) ?
C3 C5 . 1.3685(16) ?
C5 H5 . 0.9500 ?
C5 C7 . 1.4235(16) ?
C7 C8 . 1.4104(16) ?
C7 C9 . 1.4134(16) ?
C8 H8 . 0.9500 ?
C8 C10 . 1.3678(16) ?
C9 H9 . 0.9500 ?
C9 C11 . 1.3700(16) ?
C10 H10 . 0.9500 ?
C10 C12 . 1.4248(16) ?
C11 H11 . 0.9500 ?
C11 C12 . 1.4172(16) ?
C14 H14A . 0.9900 ?
C14 H14B . 0.9900 ?
C14 C16 . 1.5178(18) ?
C15 H15A . 0.9900 ?
C15 H15B . 0.9900 ?
C15 C17 . 1.5168(19) ?
C16 H16A . 0.9800 ?
C16 H16B . 0.9800 ?
C16 H16C . 0.9800 ?
C17 H17A . 0.9800 ?
C17 H17B . 0.9800 ?
C17 H17C . 0.9800 ?

loop_
_geom_hbond_atom_site_label_D
_geom_hbond_atom_site_label_H
_geom_hbond_atom_site_label_A
_geom_hbond_site_symmetry_A
_geom_hbond_distance_DH
_geom_hbond_distance_HA
_geom_hbond_distance_DA
_geom_hbond_angle_DHA
_geom_hbond_publ_flag
C14 H14A Cg1 2_655 0.99 2.74 3.5154(13) 136 y
